data_4117917
loop_
_publ_author_name
'Cyprien Lemouchi'
'C\'ecile M\'ezi\`ere'
'Leokadiya Zorina'
'Sergey Simonov'
'Antonio Rodr\'iguez-Fortea'
'Enric Canadell'
'Pawel Wzietek'
'Pascale Auban-Senzier'
'Claude Pasquier'
'Thierry Giamarchi'
'Miguel A. Garcia-Garibay'
'Patrick Batail'

_publ_contact_author_address
;
Laboratoire MOLTECH-Anjou, CNRS-Universit\'e d'Angers, 
49045 Angers, France
;
_publ_contact_author_email patrick.batail@univ-angers.fr
_publ_contact_author_name 'Dr. Patrick Batail'
_publ_section_title
;
 Design and Evaluation of a Crystalline Hybrid of Molecular Conductors and
 Molecular Rotors
;
_journal_name_full 'Journal of the American Chemical Society'
_journal_page_first 7880
_journal_page_last 7891
_journal_paper_doi 10.1021/ja301484b
_journal_volume 134
_journal_year 2012
_chemical_compound_source 'synthesis as described'
_chemical_formula_moiety 'C14 H13 O4, 2(C9 H7 N O S6)'
_chemical_formula_sum 'C32 H27 N2 O6 S12'
_chemical_formula_weight 920.28
_chemical_name_systematic
;
 ?
;
_space_group_IT_number 7
_symmetry_cell_setting monoclinic
_symmetry_space_group_name_Hall 'P -2ya'
_symmetry_space_group_name_H-M 'P 1 a 1'
_atom_sites_solution_hydrogens geom
_atom_sites_solution_primary direct
_atom_sites_solution_secondary difmap
_audit_creation_method SHELXL-97
_cell_angle_alpha 90.00
_cell_angle_beta 96.85(3)
_cell_angle_gamma 90.00
_cell_formula_units_Z 2
_cell_length_a 14.690(4)
_cell_length_b 6.6624(12)
_cell_length_c 18.941(11)
_cell_measurement_temperature 200(1)
_cell_measurement_theta_max 25
_cell_measurement_theta_min 2
_cell_volume 1840.5(12)
_computing_cell_refinement 'Dirax/lsq (Duisenberg & Schreurs, 1989-2000)'
_computing_data_collection 'Collect (Nonius BV, 1997-2000)'
_computing_data_reduction 'EvalCCD (Duisenberg & Schreurs 1990-2000)'
_computing_molecular_graphics 'DIAMOND 3.1 (Crystal Impact GbR 2005)'
_computing_publication_material 'WinGX publication routines (Farrugia, 1999)'
_computing_structure_refinement 'SHELXL-97 (Sheldrick, 1997)'
_computing_structure_solution 'SHELXS-97 (Sheldrick, 1997)'
_diffrn_ambient_temperature 200(1)
_diffrn_detector_area_resol_mean 9
_diffrn_measured_fraction_theta_full 0.989
_diffrn_measured_fraction_theta_max 0.989
_diffrn_measurement_device '\k-geometry diffractometer'
_diffrn_measurement_device_type 'Bruker Nonius KappaCCD'
_diffrn_measurement_method 'combined \f and \w-scans'
_diffrn_radiation_monochromator graphite
_diffrn_radiation_source 'fine-focus sealed tube'
_diffrn_radiation_type MoK\a
_diffrn_radiation_wavelength 0.71073
_diffrn_reflns_av_R_equivalents 0.1198
_diffrn_reflns_av_sigmaI/netI 0.0806
_diffrn_reflns_limit_h_max 17
_diffrn_reflns_limit_h_min -17
_diffrn_reflns_limit_k_max 7
_diffrn_reflns_limit_k_min -7
_diffrn_reflns_limit_l_max 22
_diffrn_reflns_limit_l_min -21
_diffrn_reflns_number 35569
_diffrn_reflns_theta_full 24.99
_diffrn_reflns_theta_max 24.99
_diffrn_reflns_theta_min 2.43
_exptl_absorpt_coefficient_mu 0.761
_exptl_absorpt_correction_T_max 0.7452
_exptl_absorpt_correction_T_min 0.6380
_exptl_absorpt_correction_type multi-scan
_exptl_absorpt_process_details sadabs
_exptl_crystal_colour black
_exptl_crystal_density_diffrn 1.661
_exptl_crystal_description needle
_exptl_crystal_F_000 946
_exptl_crystal_size_max 0.37
_exptl_crystal_size_mid 0.04
_exptl_crystal_size_min 0.02
_refine_diff_density_max 0.596
_refine_diff_density_min -0.446
_refine_diff_density_rms 0.109
_refine_ls_abs_structure_details 'Flack H D (1983), Acta Cryst. A39, 876-881'
_refine_ls_abs_structure_Flack 0.43(17)
_refine_ls_extinction_method none
_refine_ls_goodness_of_fit_ref 1.015
_refine_ls_hydrogen_treatment constr
_refine_ls_matrix_type full
_refine_ls_number_parameters 472
_refine_ls_number_reflns 6350
_refine_ls_number_restraints 2
_refine_ls_restrained_S_all 1.014
_refine_ls_R_factor_all 0.1161
_refine_ls_R_factor_gt 0.0761
_refine_ls_shift/su_max 0.021
_refine_ls_shift/su_mean 0.001
_refine_ls_structure_factor_coef Fsqd
_refine_ls_weighting_details 'calc w=1/[\s^2^(Fo^2^)+(0.0878P)^2^+7.7435P] where P=(Fo^2^+2Fc^2^)/3'
_refine_ls_weighting_scheme calc
_refine_ls_wR_factor_gt 0.1787
_refine_ls_wR_factor_ref 0.1942
_reflns_number_gt 4558
_reflns_number_total 6350
_reflns_threshold_expression >2\s(I)
_cod_data_source_file ja301484b_si_003.cif
_cod_data_source_block (EDT-TTF-CONH2)2+[BABCO-]_cp458a
_cod_original_sg_symbol_H-M 'P a'
_cod_database_code 4117917

loop_
_symmetry_equiv_pos_as_xyz
'x, y, z'
'x+1/2, -y, z'

loop_
_atom_site_label
_atom_site_type_symbol
_atom_site_fract_x
_atom_site_fract_y
_atom_site_fract_z
_atom_site_U_iso_or_equiv
_atom_site_adp_type
_atom_site_occupancy
_atom_site_symmetry_multiplicity
_atom_site_calc_flag
_atom_site_refinement_flags
S1 S 0.2585(2) 0.6689(4) 0.39709(16) 0.0470(7) Uani 1 1 d .
S2 S 0.2860(2) 1.0925(5) 0.43115(16) 0.0499(8) Uani 1 1 d .
S3 S 0.3378(2) 0.5686(4) 0.56621(15) 0.0426(7) Uani 1 1 d .
S4 S 0.3579(2) 1.0055(4) 0.58784(15) 0.0474(8) Uani 1 1 d .
S5 S 0.1851(2) 0.7341(5) 0.24672(17) 0.0546(8) Uani 1 1 d .
S6 S 0.2093(2) 1.2431(5) 0.29163(18) 0.0572(9) Uani 1 1 d .
C1 C 0.2902(8) 0.8411(17) 0.4611(6) 0.041(3) Uani 1 1 d .
C2 C 0.3255(7) 0.8095(16) 0.5324(6) 0.031(2) Uani 1 1 d .
C3 C 0.2248(8) 0.8441(17) 0.3277(6) 0.035(3) Uani 1 1 d .
C4 C 0.2383(7) 1.0272(17) 0.3463(6) 0.037(3) Uani 1 1 d .
C5 C 0.3778(7) 0.657(2) 0.6532(6) 0.045(3) Uani 1 1 d .
C6 C 0.3869(8) 0.8552(17) 0.6606(6) 0.042(3) Uani 1 1 d .
H6 H 0.4086 0.9110 0.7044 0.050 Uiso 1 1 calc R
C7 C 0.1365(9) 0.953(2) 0.2002(6) 0.058(3) Uani 1 1 d .
H7A H 0.1217 0.9196 0.1502 0.069 Uiso 1 1 calc R
H7B H 0.0798 0.9875 0.2187 0.069 Uiso 1 1 calc R
C8 C 0.1971(10) 1.1257(18) 0.2064(7) 0.057(3) Uani 1 1 d .
H8A H 0.1739 1.2240 0.1710 0.069 Uiso 1 1 calc R
H8B H 0.2572 1.0839 0.1957 0.069 Uiso 1 1 calc R
C9 C 0.3920(8) 0.497(2) 0.7050(6) 0.050(3) Uani 1 1 d .
N1 N 0.4102(7) 0.5430(18) 0.7745(5) 0.059(3) Uani 1 1 d .
H1A H 0.4234 0.4495 0.8054 0.071 Uiso 1 1 calc R
H1B H 0.4087 0.6661 0.7880 0.071 Uiso 1 1 calc R
O1 O 0.3941(8) 0.3173(17) 0.6848(6) 0.084(3) Uani 1 1 d .
S11 S 0.5825(2) 0.5672(4) 0.54324(14) 0.0493(8) Uani 1 1 d .
S12 S 0.5671(2) 0.9965(4) 0.50992(16) 0.0465(7) Uani 1 1 d .
S13 S 0.4981(2) 0.4754(4) 0.37508(14) 0.0454(8) Uani 1 1 d .
S14 S 0.48492(19) 0.9124(4) 0.35412(14) 0.0392(7) Uani 1 1 d .
S15 S 0.6456(3) 0.6269(5) 0.69652(16) 0.0631(10) Uani 1 1 d .
S16 S 0.6260(3) 1.1389(5) 0.65178(18) 0.0690(11) Uani 1 1 d .
C11 C 0.5172(8) 0.7146(17) 0.4122(6) 0.037(3) Uani 1 1 d .
C12 C 0.5529(8) 0.7585(17) 0.4784(6) 0.045(3) Uani 1 1 d .
C13 C 0.6106(9) 0.7295(17) 0.6142(6) 0.047(3) Uani 1 1 d .
C14 C 0.6049(9) 0.9302(19) 0.5976(6) 0.051(3) Uani 1 1 d .
C15 C 0.4552(7) 0.5606(14) 0.2906(5) 0.035(2) Uani 1 1 d .
C16 C 0.4491(8) 0.7580(16) 0.2829(6) 0.040(3) Uani 1 1 d .
H16 H 0.4257 0.8132 0.2394 0.048 Uiso 1 1 calc R
C17 C 0.7007(11) 0.841(2) 0.7441(8) 0.070(4) Uani 1 1 d .
H17A H 0.7149 0.8040 0.7938 0.084 Uiso 1 1 calc R
H17B H 0.7584 0.8660 0.7256 0.084 Uiso 1 1 calc R
C18 C 0.6497(11) 1.026(3) 0.7409(8) 0.077(5) Uani 1 1 d .
H18A H 0.6835 1.1228 0.7721 0.092 Uiso 1 1 calc R
H18B H 0.5918 1.0019 0.7591 0.092 Uiso 1 1 calc R
C19 C 0.4306(8) 0.4039(19) 0.2371(7) 0.047(3) Uani 1 1 d .
N11 N 0.4053(7) 0.4572(12) 0.1707(4) 0.048(3) Uani 1 1 d .
H11A H 0.3967 0.3673 0.1380 0.057 Uiso 1 1 calc R
H11B H 0.3975 0.5820 0.1600 0.057 Uiso 1 1 calc R
O11 O 0.4424(7) 0.2295(11) 0.2543(4) 0.055(2) Uani 1 1 d .
O21 O 0.3749(5) 0.8971(12) 0.1260(4) 0.051(2) Uani 1 1 d .
O22 O 0.3976(5) 1.1282(10) 0.0473(4) 0.047(2) Uani 1 1 d .
C21 C 0.4139(7) 0.9652(16) 0.0779(6) 0.039(3) Uani 1 1 d .
C22 C 0.4890(7) 0.8420(15) 0.0508(6) 0.036(2) Uani 1 1 d .
C23 C 0.5414(7) 0.7396(16) 0.0296(6) 0.035(2) Uani 1 1 d .
C24 C 0.6082(6) 0.6058(13) -0.0001(5) 0.026(2) Uani 1 1 d .
C25 C 0.5712(7) 0.5538(15) -0.0773(6) 0.042(3) Uani 1 1 d .
H25A H 0.5113 0.4917 -0.0786 0.050 Uiso 1 1 calc R
H25B H 0.5646 0.6755 -0.1056 0.050 Uiso 1 1 calc R
C26 C 0.7037(7) 0.6908(14) 0.0038(6) 0.043(3) Uani 1 1 d .
H26A H 0.7262 0.7228 0.0528 0.051 Uiso 1 1 calc R
H26B H 0.7030 0.8132 -0.0239 0.051 Uiso 1 1 calc R
C27 C 0.6124(7) 0.4084(15) 0.0429(6) 0.040(2) Uani 1 1 d .
H27A H 0.5511 0.3547 0.0431 0.048 Uiso 1 1 calc R
H27B H 0.6376 0.4345 0.0917 0.048 Uiso 1 1 calc R
C28 C 0.6369(7) 0.4103(17) -0.1084(6) 0.043(2) Uani 1 1 d .
H28A H 0.6616 0.4743 -0.1481 0.052 Uiso 1 1 calc R
H28B H 0.6040 0.2907 -0.1261 0.052 Uiso 1 1 calc R
C29 C 0.7676(6) 0.5347(15) -0.0255(7) 0.047(3) Uani 1 1 d .
H29A H 0.7958 0.5937 -0.0643 0.057 Uiso 1 1 calc R
H29B H 0.8160 0.4982 0.0117 0.057 Uiso 1 1 calc R
C30 C 0.6738(7) 0.2521(14) 0.0091(6) 0.041(2) Uani 1 1 d .
H30A H 0.7217 0.2041 0.0448 0.049 Uiso 1 1 calc R
H30B H 0.6370 0.1381 -0.0088 0.049 Uiso 1 1 calc R
C31 C 0.7161(8) 0.3517(16) -0.0511(6) 0.042(3) Uani 1 1 d .
C32 C 0.7779(6) 0.2064(14) -0.0794(5) 0.026(2) Uani 1 1 d .
C33 C 0.8348(7) 0.1105(16) -0.1005(5) 0.034(2) Uani 1 1 d .
C34 C 0.9103(7) -0.0236(18) -0.1208(6) 0.040(3) Uani 1 1 d .
O31 O 0.9414(5) -0.1560(10) -0.0758(4) 0.0417(17) Uani 1 1 d .
H31 H 0.9130 -0.1510 -0.0411 0.063 Uiso 1 1 calc R
O32 O 0.9393(6) 0.0102(16) -0.1781(4) 0.065(3) Uani 1 1 d .

loop_
_atom_site_aniso_label
_atom_site_aniso_U_11
_atom_site_aniso_U_22
_atom_site_aniso_U_33
_atom_site_aniso_U_23
_atom_site_aniso_U_13
_atom_site_aniso_U_12
S1 0.0646(19) 0.0340(15) 0.0395(15) 0.0006(13) -0.0056(13) 0.0049(15)
S2 0.073(2) 0.0399(17) 0.0365(16) -0.0074(13) 0.0043(14) 0.0014(15)
S3 0.0572(18) 0.0370(15) 0.0319(16) -0.0036(13) -0.0014(13) -0.0008(14)
S4 0.0649(19) 0.0390(15) 0.0377(16) -0.0100(13) 0.0032(14) -0.0062(15)
S5 0.077(2) 0.0414(17) 0.0404(16) -0.0020(14) -0.0122(15) 0.0055(16)
S6 0.078(2) 0.0401(16) 0.052(2) 0.0079(15) 0.0001(17) 0.0058(16)
C1 0.041(6) 0.034(6) 0.050(7) 0.005(5) 0.020(5) 0.018(5)
C2 0.024(5) 0.036(6) 0.035(5) -0.008(5) 0.015(4) -0.012(4)
C3 0.039(6) 0.032(6) 0.032(6) 0.001(5) -0.003(5) 0.002(5)
C4 0.032(5) 0.042(6) 0.035(6) -0.005(5) -0.004(5) 0.006(5)
C5 0.027(6) 0.074(9) 0.035(7) -0.004(7) 0.005(5) -0.012(6)
C6 0.056(7) 0.036(6) 0.029(6) -0.018(5) -0.008(5) -0.005(6)
C7 0.059(8) 0.082(10) 0.031(6) -0.011(7) 0.004(6) 0.000(8)
C8 0.083(9) 0.036(6) 0.055(8) 0.000(6) 0.017(7) 0.021(7)
C9 0.053(7) 0.062(8) 0.033(6) -0.004(6) -0.006(5) -0.015(6)
N1 0.064(6) 0.077(8) 0.034(6) 0.007(5) -0.007(5) -0.006(6)
O1 0.100(8) 0.072(8) 0.075(8) 0.001(6) -0.008(6) 0.016(6)
S11 0.075(2) 0.0357(15) 0.0332(15) -0.0024(13) -0.0081(14) -0.0001(15)
S12 0.0613(18) 0.0368(16) 0.0397(16) -0.0088(13) -0.0010(14) -0.0027(15)
S13 0.0599(18) 0.0398(16) 0.0331(16) -0.0014(13) -0.0083(14) -0.0002(14)
S14 0.0500(16) 0.0350(15) 0.0313(14) 0.0011(12) -0.0008(12) -0.0002(13)
S15 0.103(3) 0.0439(17) 0.0366(17) -0.0019(14) -0.0163(17) -0.0111(18)
S16 0.113(3) 0.0400(17) 0.0480(19) -0.0123(15) -0.015(2) 0.008(2)
C11 0.041(6) 0.043(6) 0.023(5) -0.011(5) -0.012(4) -0.013(5)
C12 0.052(7) 0.032(6) 0.047(7) -0.012(6) -0.005(6) 0.002(5)
C13 0.059(8) 0.032(6) 0.050(7) -0.013(5) 0.010(6) -0.009(6)
C14 0.068(8) 0.054(8) 0.031(7) -0.017(6) -0.001(6) -0.008(7)
C15 0.053(6) 0.025(5) 0.023(5) -0.009(4) -0.011(5) -0.005(5)
C16 0.057(7) 0.029(5) 0.031(7) -0.002(5) -0.010(6) -0.005(6)
C17 0.100(11) 0.052(8) 0.055(8) -0.015(7) -0.009(8) -0.016(8)
C18 0.080(10) 0.092(11) 0.053(9) -0.035(8) -0.010(7) 0.012(9)
C19 0.041(6) 0.043(7) 0.058(8) -0.008(6) 0.006(6) -0.004(5)
N11 0.103(8) 0.017(4) 0.020(5) -0.004(3) -0.003(5) 0.009(5)
O11 0.095(7) 0.023(4) 0.044(5) 0.002(3) -0.004(5) -0.007(4)
O21 0.054(5) 0.065(5) 0.035(4) -0.005(4) 0.010(4) 0.021(4)
O22 0.050(4) 0.023(4) 0.068(5) -0.020(4) 0.012(4) 0.012(3)
C21 0.038(6) 0.035(6) 0.043(7) -0.013(5) 0.004(5) 0.015(5)
C22 0.033(6) 0.032(5) 0.043(6) -0.004(5) 0.000(5) -0.001(5)
C23 0.027(5) 0.033(5) 0.048(6) -0.015(5) 0.011(5) 0.008(5)
C24 0.021(5) 0.018(4) 0.040(5) -0.006(4) 0.006(4) 0.003(4)
C25 0.040(6) 0.034(5) 0.051(6) 0.003(5) 0.003(5) 0.017(5)
C26 0.035(6) 0.028(5) 0.067(7) -0.017(5) 0.014(5) -0.006(5)
C27 0.041(6) 0.043(6) 0.038(6) 0.014(5) 0.016(5) 0.004(5)
C28 0.039(5) 0.056(6) 0.035(5) -0.021(5) 0.008(4) 0.008(5)
C29 0.020(5) 0.033(5) 0.093(9) 0.000(6) 0.025(6) -0.003(5)
C30 0.047(6) 0.020(4) 0.059(6) 0.004(5) 0.017(5) 0.009(4)
C31 0.051(7) 0.030(5) 0.045(6) -0.009(5) 0.004(5) 0.017(5)
C32 0.029(5) 0.029(5) 0.020(5) -0.005(4) 0.009(4) 0.014(4)
C33 0.035(6) 0.033(5) 0.034(5) 0.005(4) 0.000(5) -0.001(5)
C34 0.031(5) 0.050(7) 0.038(6) -0.013(5) 0.001(5) -0.009(5)
O31 0.040(4) 0.028(4) 0.061(5) 0.003(4) 0.020(3) 0.016(3)
O32 0.060(5) 0.101(7) 0.038(5) 0.007(5) 0.014(4) 0.022(5)

loop_
_atom_type_symbol
_atom_type_description
_atom_type_scat_dispersion_real
_atom_type_scat_dispersion_imag
_atom_type_scat_source
C C 0.0033 0.0016 'International Tables Vol C Tables 4.2.6.8 and 6.1.1.4'
H H 0.0000 0.0000 'International Tables Vol C Tables 4.2.6.8 and 6.1.1.4'
N N 0.0061 0.0033 'International Tables Vol C Tables 4.2.6.8 and 6.1.1.4'
O O 0.0106 0.0060 'International Tables Vol C Tables 4.2.6.8 and 6.1.1.4'
S S 0.1246 0.1234 'International Tables Vol C Tables 4.2.6.8 and 6.1.1.4'

loop_
_geom_angle_atom_site_label_1
_geom_angle_atom_site_label_2
_geom_angle_atom_site_label_3
_geom_angle
C1 S1 C3 96.5(5)
C4 S2 C1 93.2(6)
C2 S3 C5 92.5(6)
C2 S4 C6 94.1(5)
C3 S5 C7 99.4(6)
C8 S6 C4 99.3(6)
C2 C1 S1 128.8(8)
C2 C1 S2 116.5(9)
S1 C1 S2 114.6(7)
C1 C2 S4 121.4(9)
C1 C2 S3 120.4(8)
S4 C2 S3 118.2(6)
C4 C3 S5 132.1(10)
C4 C3 S1 113.7(9)
S5 C3 S1 114.1(6)
C3 C4 S2 121.8(9)
C3 C4 S6 126.1(9)
S2 C4 S6 112.1(6)
C6 C5 C9 131.0(11)
C6 C5 S3 116.2(10)
C9 C5 S3 112.8(10)
C5 C6 S4 118.8(9)
C8 C7 S5 113.4(10)
C7 C8 S6 114.6(9)
O1 C9 N1 120.5(12)
O1 C9 C5 120.1(12)
N1 C9 C5 119.2(12)
C13 S11 C12 95.9(5)
C12 S12 C14 96.3(6)
C15 S13 C11 95.5(5)
C16 S14 C11 94.4(5)
C13 S15 C17 101.7(6)
C14 S16 C18 102.5(7)
C12 C11 S14 118.3(8)
C12 C11 S13 127.1(9)
S14 C11 S13 114.6(6)
C11 C12 S12 123.6(9)
C11 C12 S11 121.8(8)
S12 C12 S11 114.5(6)
C14 C13 S15 126.6(9)
C14 C13 S11 115.2(9)
S15 C13 S11 118.1(7)
C13 C14 S16 130.0(10)
C13 C14 S12 117.9(9)
S16 C14 S12 112.0(8)
C16 C15 C19 128.5(10)
C16 C15 S13 115.9(8)
C19 C15 S13 115.7(8)
C15 C16 S14 119.7(8)
C18 C17 S15 116.8(11)
C17 C18 S16 115.4(10)
O11 C19 N11 121.9(12)
O11 C19 C15 118.8(12)
N11 C19 C15 119.0(11)
O21 C21 O22 126.3(10)
O21 C21 C22 118.6(10)
O22 C21 C22 115.1(10)
C23 C22 C21 175.5(11)
C22 C23 C24 178.4(12)
C23 C24 C26 114.2(8)
C23 C24 C25 108.7(8)
C26 C24 C25 110.7(8)
C23 C24 C27 107.4(8)
C26 C24 C27 108.4(8)
C25 C24 C27 107.3(8)
C28 C25 C24 109.9(8)
C24 C26 C29 109.3(7)
C24 C27 C30 109.9(7)
C25 C28 C31 110.2(8)
C31 C29 C26 111.2(8)
C31 C30 C27 108.9(8)
C32 C31 C29 110.3(9)
C32 C31 C30 108.2(8)
C29 C31 C30 110.6(9)
C32 C31 C28 110.9(8)
C29 C31 C28 109.5(9)
C30 C31 C28 107.4(9)
C33 C32 C31 171.5(11)
C32 C33 C34 174.4(11)
O32 C34 O31 125.6(11)
O32 C34 C33 117.2(11)
O31 C34 C33 117.1(10)

loop_
_geom_bond_atom_site_label_1
_geom_bond_atom_site_label_2
_geom_bond_distance
S1 C1 1.694(13)
S1 C3 1.783(11)
S2 C4 1.731(11)
S2 C1 1.767(11)
S3 C2 1.730(11)
S3 C5 1.782(12)
S4 C2 1.707(11)
S4 C6 1.715(12)
S5 C3 1.737(12)
S5 C7 1.805(14)
S6 C8 1.783(13)
S6 C4 1.793(11)
C1 C2 1.403(16)
C3 C4 1.278(15)
C5 C6 1.333(16)
C5 C9 1.449(18)
C7 C8 1.453(18)
C9 O1 1.255(15)
C9 N1 1.348(16)
S11 C13 1.736(11)
S11 C12 1.788(12)
S12 C12 1.698(11)
S12 C14 1.743(13)
S13 C15 1.744(10)
S13 C11 1.751(11)
S14 C16 1.728(11)
S14 C11 1.746(12)
S15 C13 1.724(13)
S15 C17 1.826(13)
S16 C14 1.734(12)
S16 C18 1.842(16)
C11 C12 1.333(15)
C13 C14 1.374(16)
C15 C16 1.325(14)
C15 C19 1.469(15)
C17 C18 1.44(2)
C19 O11 1.213(14)
C19 N11 1.318(16)
O21 C21 1.220(13)
O22 C21 1.240(13)
C21 C22 1.513(14)
C22 C23 1.136(13)
C23 C24 1.485(13)
C24 C26 1.507(13)
C24 C25 1.538(14)
C24 C27 1.544(13)
C25 C28 1.526(14)
C26 C29 1.547(14)
C27 C30 1.564(14)
C28 C31 1.544(15)
C29 C31 1.486(15)
C30 C31 1.515(15)
C31 C32 1.471(13)
C32 C33 1.161(13)
C33 C34 1.509(16)
C34 O32 1.233(13)
C34 O31 1.273(13)

loop_
_geom_hbond_atom_site_label_D
_geom_hbond_atom_site_label_H
_geom_hbond_atom_site_label_A
_geom_hbond_distance_DH
_geom_hbond_distance_HA
_geom_hbond_distance_DA
_geom_hbond_angle_DHA
_geom_hbond_site_symmetry_A
O31 H31 O22 0.82 1.72 2.499(11) 157.0 2_565
N11 H11A O22 0.86 2.34 3.196(11) 171.0 1_545
N11 H11B O21 0.86 2.21 3.068(11) 176.6 .
C16 H16 O21 0.93 2.26 3.179(14) 170.4 .
C25 H25A O31 0.97 2.46 3.267(13) 140.0 2_455
C30 H30A O21 0.97 2.66 3.613(14) 168.9 2_565
C27 H27A O22 0.97 2.72 3.676(13) 167.9 1_545
